data_4127129
loop_
_publ_author_name
'Jiao, Jingjing'
'Tan, Chunxia'
'Li, Zijian'
'Liu, Yan'
'Han, Xing'
'Cui, Yong'

_publ_section_title
;
 Design and Assembly of Chiral Coordination Cages for Asymmetric
 Sequential Reactions.
;
_journal_name_full 'Journal of the American Chemical Society'
_journal_paper_doi 10.1021/jacs.7b11679
_journal_year 2018
_chemical_absolute_configuration ad
_chemical_formula_moiety '2(C240 H264 Cr6 N12 O52 Zr12), 12(Cl), 1(O)'
_chemical_formula_sum 'C480 H528 Cl12 Cr12 N24 O105 Zr24'
_chemical_formula_weight 11539.82
_space_group_crystal_system trigonal
_space_group_IT_number 155
_space_group_name_Hall 'R 3 2"'
_space_group_name_H-M_alt 'R 3 2'
_symmetry_space_group_name_Hall 'R 3 2"'
_symmetry_space_group_name_H-M 'R 3 2 :H'
_atom_sites_solution_hydrogens geom
_audit_creation_date 2017-12-23
_audit_creation_method
;
Olex2 1.2
(compiled 2017.08.10 svn.r3458 for OlexSys, GUI svn.r5381)
;
_cell_angle_alpha 90
_cell_angle_beta 90
_cell_angle_gamma 120
_cell_formula_units_Z 3
_cell_length_a 34.2265(14)
_cell_length_b 34.2265(14)
_cell_length_c 83.822(4)
_cell_measurement_reflns_used 9960
_cell_measurement_temperature 100.15
_cell_measurement_theta_max 43.78
_cell_measurement_theta_min 2.62
_cell_volume 85038(6)
_computing_molecular_graphics 'Olex2 (Dolomanov et al., 2009)'
_computing_publication_material 'Olex2 (Dolomanov et al., 2009)'
_computing_structure_refinement 'ShelXL (Sheldrick, 2015)'
_diffrn_ambient_temperature 100.15
_diffrn_measured_fraction_theta_full 0.977
_diffrn_measured_fraction_theta_max 0.976
_diffrn_measurement_device_type 'Bruker D8 VENTURE CMOS photon'
_diffrn_radiation_type CuK\a
_diffrn_radiation_wavelength 1.54178
_diffrn_reflns_av_R_equivalents 0.1091
_diffrn_reflns_av_unetI/netI 0.0905
_diffrn_reflns_Laue_measured_fraction_full 0.977
_diffrn_reflns_Laue_measured_fraction_max 0.976
_diffrn_reflns_limit_h_max 30
_diffrn_reflns_limit_h_min -29
_diffrn_reflns_limit_k_max 30
_diffrn_reflns_limit_k_min -27
_diffrn_reflns_limit_l_max 74
_diffrn_reflns_limit_l_min -75
_diffrn_reflns_number 57462
_diffrn_reflns_point_group_measured_fraction_full 0.974
_diffrn_reflns_point_group_measured_fraction_max 0.974
_diffrn_reflns_theta_full 44.082
_diffrn_reflns_theta_max 44.082
_diffrn_reflns_theta_min 2.582
_exptl_absorpt_coefficient_mu 3.165
_exptl_absorpt_correction_T_max 0.7
_exptl_absorpt_correction_T_min 0.6
_exptl_absorpt_correction_type multi-scan
_exptl_crystal_colour 'clear brownish brown'
_exptl_crystal_colour_lustre clear
_exptl_crystal_colour_modifier brownish
_exptl_crystal_colour_primary brown
_exptl_crystal_density_diffrn 0.676
_exptl_crystal_description block
_exptl_crystal_F_000 17568
_exptl_crystal_size_max 0.12
_exptl_crystal_size_mid 0.1
_exptl_crystal_size_min 0.08
_refine_diff_density_max 1.106
_refine_diff_density_min -0.386
_refine_diff_density_rms 0.080
_refine_ls_abs_structure_details
;
 Flack x determined using 1949 quotients [(I+)-(I-)]/[(I+)+(I-)]
 (Parsons, Flack and Wagner, Acta Cryst. B69 (2013) 249-259).
;
_refine_ls_abs_structure_Flack 0.505(12)
_refine_ls_extinction_method none
_refine_ls_goodness_of_fit_ref 1.056
_refine_ls_hydrogen_treatment constr
_refine_ls_matrix_type full
_refine_ls_number_parameters 910
_refine_ls_number_reflns 14230
_refine_ls_number_restraints 2189
_refine_ls_restrained_S_all 1.046
_refine_ls_R_factor_all 0.1963
_refine_ls_R_factor_gt 0.0965
_refine_ls_shift/su_max 0.001
_refine_ls_shift/su_mean 0.000
_refine_ls_structure_factor_coef Fsqd
_refine_ls_weighting_details 'w=1/[\s^2^(Fo^2^)+(0.2000P)^2^] where P=(Fo^2^+2Fc^2^)/3'
_refine_ls_weighting_scheme calc
_refine_ls_wR_factor_gt 0.2490
_refine_ls_wR_factor_ref 0.3501
_reflns_Friedel_coverage 0.861
_reflns_Friedel_fraction_full 0.972
_reflns_Friedel_fraction_max 0.972
_reflns_number_gt 6114
_reflns_number_total 14230
_reflns_threshold_expression 'I > 2\s(I)'
_cod_data_source_file ja7b11679_si_003.cif
_cod_data_source_block cr-1_sq
_cod_original_cell_volume 85038(8)
_cod_database_code 4127129
_shelx_shelxl_version_number 2014/7
_shelx_space_group_comment
;
The symmetry employed for this shelxl refinement is uniquely defined
by the following loop, which should always be used as a source of
symmetry information in preference to the above space-group names.
They are only intended as comments.
;
_olex2_refinement_description
;

Single Crystal X-ray Crystallography 

    Single-crystal XRD data for 1-Cr was collected on a Bruker D8 VENTURE CMOS 
photon 100 diffractometer with helios mx multilayer monochromator Cu K&#x00A6;&#x00C1; 
radiation (&#x00A6;&#x00CB; = 1.54178 A) at 100 K in the Instrumental Analysis Center 
of Shanghai Jiao Tong University, People&#x00A1;&#x00AF;s Republic of China. The empirical 
absorption correction was applied by using the SADABS program (G. M. Sheldrick, 
SADABS, program for empirical absorption correction of area detector data; 
University of G?ttingen, G?ttingen, Germany, 1996). The structure was solved 
by direct methods with SHELXS-2014 and refined with SHELXL-2014 (Sheldrick,
 G. M. SHELXT-2014, 2013) using OLEX 2-1.2 (J. Appl.Crystallogr. 2009, 42, 339-341). 
    Though many attempts have been made to grow good single-crystals of the cage,
the resolution of the diffraction point is only up to 1.00 A and the intensity
of diffraction point is not very strong, especially at higher Bragg angles,
even with a very long exposure time up to 60 seconds. Fortunately, the
positions of the framework atoms including zirconium atoms, two Cr(salen) 
units except one chiral cyclohexyl, cyclopentadiene, three guest chlorine 
atoms and one water molecule were clearly located from these initial maps 
after choosing R32 as the space group. After these atoms were located, the 
benzene ring atoms and the cyclopentadiene ring atoms were geometrically
restrained to fit idealized six and five membered rings, respectively. 
Several weak Q peaks were assigned to cyclohexyl and many restrainments
were used to make the unit chemically reasonable. Then, all the atoms
were refined anisotropically by full-matri program. Because of the 
relatively high anisotropic atomic displacement parameter, one chlorine
atom was satisfactorily modeled with the positional disorder and was 
treated with FVAR. All of the disordered parts and other atoms were
restrained using AFIX, FLAT, SADI, DFIX, DANG, RIGU, and SIMU instructions
to make the displacement parameters more reasonable.  Due to the lack of 
the hydrogen bonding interactions and no obvious Fourier Q peaks can be 
assigned to hydrogen atoms for the guest and coordinated water molecules, 
these molecules were only refined anisotropically without adding H-atoms.
 For the other atoms, the hydrogen atoms were fixed at their calculated
 positions.
    Because of high voids in  the cage, many diffused electron
densities resulting from these residual and disordered solvent molecules
were removed from the data set using the SQUEEZE routine of PLATON was
applied, followed by more cycles of refinement. The final R1 = 0.0965, 
wR2 = 0.2490, GOOF =1.056 for [I>2sigma(I)] was achieved. We think the 
possible reasons for the high flack parameter may be the disorder of 
the chiral Cr(salen), which weakens the anomalous scattering, leading 
to the determination of the absolute configuration inaccuracy. In fact,
 we can not find any obvious Q peaks of one chiral cyclohexyl when solving 
the crystal structure, further indicating the highly disorder of the chiral
units. Thus the disorder of the chiral units may result in the high flack value. 
    In addition, co-crystallization of different possible diasteromeric cages,
in one crystal may also contribute to the high R(int) values and other final structural 
parameters.
 

Explanation For The Alert A and B

Alert level A

THETM01_ALERT_3_A The value of sine(theta_max)/wavelength is less than 0.550 Calculated sin(theta_max)/wavelength = 0.4512

Discussion: A full set of data was collected, however&#x00A3;&#x00AC; the very high angle data was dominated by noise and was omitted. This
arbitrary theta limit is inappropriate for highly disordered structures. It would rule out all macromolecular structures.
A limit on data / parameter ratio&#x00A1;&#x00AF;s that properly takes into account the number of restraints / constraints and the 
redundancy of the measurements would be more appropriate. Unfortunately the cifcheck routine does not do this. Short 
contacts between disordered fragments are to be expected.

Alert level B

PLAT306_ALERT_2_B Isolated Oxygen Atom (H-atoms Missing ?) ....... O19 Check

Discussion: Due to the lack of the hydrogen bonding interactions, hydrogen atoms can not be added automatically. 
And no obvious Fourier Q peaks can be found near this isolated O19 atom.

PLAT342_ALERT_3_B Low Bond Precision on C-C Bonds ............... 0.05337 Ang. 

Discussion: Weak diffractions and poor crystal data reduced low standard uncertainty.

PLAT987_ALERT_1_B The Flack x is >> 0 - Do a BASF/TWIN Refinement Please Check

Discussion: We try to refine the structure with twin law to decrease the flack value, but failed. 
The possible reasons maybe the disorder of cyclohexyl groups of chiral Cr(salen) units over two 
positions, which is very serious and cannot be modeled and so a number of restraints such as DFIX, 
SIMU and RIGU were applied to control the refinement. This disorder can weaken the anomalous 
scattering, leading to the determination of the absolute configuration inaccuracy. In addition, 
co-crystallization of different possible diasteromeric cages in one crystal may also contribute
 to the high R(int) value and other final structural parameters.

1. Fixed Uiso
 At 1.2 times of:
  All C(H) groups, All C(H,H) groups
 At 1.5 times of:
  All C(H,H,H) groups
2. Restrained distances
 C42-C45
 1.53 with sigma of 0.02
 C45-C48
 1.53 with sigma of 0.02
 C45-C47
 1.53 with sigma of 0.02
 C45-C46
 1.53 with sigma of 0.02
 C38-C37
 1.4 with sigma of 0.02
 C39-C37
 2.5 with sigma of 0.02
 C44-C40
 1.4 with sigma of 0.02
 C57-C54
 1.53 with sigma of 0.02
 C57-C59
 1.53 with sigma of 0.02
 C57-C54 = C57-C60 = C57-C59 = C57-C58
 1.53 with sigma of 0.02
 C48-C47 = C47-C46 = C48-C46
 2.5 with sigma of 0.02
 C47-C42
 2.5 with sigma of 0.02
 C48-C42
 2.5 with sigma of 0.02
 C46-C42
 2.5 with sigma of 0.02
 C54-C58
 2.5 with sigma of 0.02
 C59-C54
 2.5 with sigma of 0.02
 C60-C54
 2.5 with sigma of 0.02
 C52-C56
 1.45 with sigma of 0.02
 C35-C36
 1.53 with sigma of 0.02
 C35-C34
 1.53 with sigma of 0.02
 C36-C35
 1.524 with sigma of 0.02
 C36-C34
 2.517 with sigma of 0.02
 N4-C37
 1.25 with sigma of 0.02
 C49-C50
 1.53 with sigma of 0.02
 N3-C49
 1.3 with sigma of 0.02
 C27-C29 = C27-C30 = C27-C28
 1.53 with sigma of 0.02
 C27-C24
 1.53 with sigma of 0.02
 C29-C30 = C29-C28
 2.5 with sigma of 0.02
 C30-C28
 2.5 with sigma of 0.02
 C16-C17 = C18-C16
 2.6 with sigma of 0.02
 C17-C18
 2.6 with sigma of 0.02
 C28-C24
 2.6 with sigma of 0.02
 C24-C30
 2.6 with sigma of 0.02
 C29-C24
 2.6 with sigma of 0.02
 C19-C20
 1.38 with sigma of 0.02
 C22-C26
 1.38 with sigma of 0.02
 C20-C19
 1.48 with sigma of 0.02
 C25-C19
 2.6 with sigma of 0.02
 C3-C5
 2.517 with sigma of 0.02
 C2-C4
 2.517 with sigma of 0.02
 C2-C19
 2.4 with sigma of 0.02
 C1-C3
 2.517 with sigma of 0.02
 N2-C20
 2.4 with sigma of 0.02
 N2-C2
 1.46 with sigma of 0.02
 N2-C1
 2.4 with sigma of 0.02
 C35-C34 = C33-C34 = C33-C32 = C32-C31 = C31-C36
 1.524 with sigma of 0.02
 C31-C35
 2.517 with sigma of 0.02
 C35-C33
 2.517 with sigma of 0.02
 C34-C32
 2.517 with sigma of 0.02
 C33-C31
 2.517 with sigma of 0.02
 C32-C36
 2.517 with sigma of 0.02
 N3-C31
 1.45 with sigma of 0.02
 C32-N4
 1.45 with sigma of 0.02
 N3-C32
 2.4 with sigma of 0.02
 C31-N4
 2.4 with sigma of 0.02
 C1-C4
 2.95 with sigma of 0.02
 C2-C5
 2.95 with sigma of 0.02
 C38-O8
 2.5 with sigma of 0.02
 O8-C42
 2.5 with sigma of 0.02
 O9-C56
 1.2 with sigma of 0.02
 O8-C43
 1.2 with sigma of 0.02
 O7-C55
 1.2 with sigma of 0.02
 O7-C60
 2.6 with sigma of 0.02
 O7-C54
 2.4 with sigma of 0.02
 C50-O7
 2.4 with sigma of 0.02
 O7-Cr2
 2 with sigma of 0.02
 O8-Cr2
 2 with sigma of 0.02
 N3-Cr2
 2.3 with sigma of 0.02
 Cr2-C37
 3 with sigma of 0.02
 N4-Cr2
 2.3 with sigma of 0.02
 Cr2-C49
 3 with sigma of 0.02
 O11-C40
 2.3 with sigma of 0.02
 O12-C40
 2.3 with sigma of 0.02
 O4-C14 = O3-C14
 1.42 with sigma of 0.02
 O6-C22
 2.5 with sigma of 0.02
 O5-C22
 2.5 with sigma of 0.02
 N2-Cr1
 2 with sigma of 0.02
 C20-O2
 2.4 with sigma of 0.02
 C24-O2
 2.4 with sigma of 0.02
 O2-C30
 2.6 with sigma of 0.02
 O2-C28
 2.6 with sigma of 0.02
 Cr1-O2 = Cr1-O1
 1.95 with sigma of 0.02
 C12-C14
 1.38 with sigma of 0.02
 C17-C15 = C18-C15 = C16-C15 = C15-C10
 1.53 with sigma of 0.02
 C10-C18
 2.6 with sigma of 0.02
 C17-C10
 2.6 with sigma of 0.02
 C16-C10
 2.6 with sigma of 0.02
 C8-N1
 2.4 with sigma of 0.02
 N1-C1
 1.4 with sigma of 0.02
 N1-Cr1
 2 with sigma of 0.02
 O1-C9 = O2-C25
 1.4 with sigma of 0.02
 O1-C8
 2.4 with sigma of 0.02
 O1-C10
 2.4 with sigma of 0.02
 C4-C6
 2.517 with sigma of 0.02
 C6-C2
 2.517 with sigma of 0.02
 C5-C4 = C5-C6 = C4-C3 = C6-C1 = C1-C2 = C3-C2
 1.524 with sigma of 0.02
 C7-C1
 2.4 with sigma of 0.02
 C3-C6
 2.95 with sigma of 0.02
 C7-C8
 1.38 with sigma of 0.02
 C20-C19 = C7-C8
 1.38 with sigma of 0.02
 N2-C19 = N1-C7
 1.25 with sigma of 0.02
 H6A-H7
 1.95 with sigma of 0.01
 H7-H6B
 1.95 with sigma of 0.01
 H7-H6A
 1.95 with sigma of 0.01
 H6B-H7
 1.95 with sigma of 0.01
 C6-C7
 2.65 with sigma of 0.01
 C8-C7
 1.42 with sigma of 0.01
 C8-C7 = C20-C19
 1.45 with sigma of 0.01
 C27-C23
 2.57 with sigma of 0.04
 C27-C25
 2.57 with sigma of 0.04
 C9-C15
 2.57 with sigma of 0.04
 C11-C15
 2.57 with sigma of 0.04
 C48-C47 \\sim C47-C46
 with sigma of 0.02
 C47-C46 \\sim C46-C48
 with sigma of 0.02
 C60-C58 \\sim C58-C59
 with sigma of 0.02
 C58-C59 \\sim C59-C60
 with sigma of 0.02
 C59-C54 \\sim C54-C60
 with sigma of 0.02
 C58-C54 \\sim C54-C60
 with sigma of 0.02
 C20-C10 \\sim C24-C8
 with sigma of 0.02
3. Restrained planarity
 C42, C43, C38, C39, C41, O8, O7
 with sigma of 0.1
 Cr2, C43, C38, O8, N4, C37
 with sigma of 0.1
 C25, C24, C23, C22, C21, C20, C10, C11, C12, C13, C8, C9
 with sigma of 0.1
 C25, C24, C22, C20, C10, C13, C8, C9, O1, O2
 with sigma of 0.1
 N1, N2, O1, O2
 with sigma of 0.1
 C25, C22, C21, C20, C13, C8, C9, C7, C19
 with sigma of 0.1
 C1, N1, C7, O1, C9, C8
 with sigma of 0.2
4. Uiso/Uaniso restraints and constraints
All non-hydrogen atoms have similar U: within 2A with sigma of 0.04 and sigma
for terminal atoms of 0.08
5. Rigid body (RIGU) restrains
 All non-hydrogen atoms
 with sigma for 1-2 distances of 0.004 and sigma for 1-3 distances of 0.004
6. Others
 Sof(Cl1A)=0.5*(1-FVAR(2))
 Sof(Cl1)=0.5*FVAR(2)
7.a Ternary CH refined with riding coordinates:
 C31(H31), C32(H32), C2(H2), C1(H1)
7.b Secondary CH2 refined with riding coordinates:
 C35(H35A,H35B), C34(H34A,H34B), C33(H33A,H33B), C36(H36A,H36B), C3(H3A,H3B),
 C6(H6A,H6B), C4(H4A,H4B), C5(H5A,H5B)
7.c Me refined with riding coordinates:
 C48(H48A,H48B,H48C), C46(H46A,H46B,H46C), C47(H47A,H47B,H47C), C59(H59A,H59B,
 H59C), C58(H58A,H58B,H58C), C60(H60A,H60B,H60C), C28(H28A,H28B,H28C), C29(H29A,
 H29B,H29C), C30(H30A,H30B,H30C), C18(H18A,H18B,H18C), C17(H17A,H17B,H17C),
 C16(H16A,H16B,H16C)
7.d Aromatic/amide H refined with riding coordinates:
 C62(H62), C63(H63), C64(H64), C65(H65), C61(H61), C76(H76), C77(H77),
 C78(H78), C79(H79), C80(H80), C39(H39), C41(H41), C69(H69), C68(H68), C67(H67),
  C66(H66), C70(H70), C72(H72), C71(H71), C75(H75), C74(H74), C73(H73),
 C53(H53), C51(H51), C37(H37), C49(H49), C23(H23), C21(H21), C11(H11), C13(H13),
  C7(H7), C19(H19)
7.e Fitted pentagon refined as free rotating group:
 C62(C63,C64,C65,C61), C76(C77,C78,C79,C80), C69(C68,C67,C66,C70), C72(C71,C75,
 C74,C73)
7.f Fitted hexagon refined as free rotating group:
 C42(C43,C38,C39,C40,C41), C55(C54,C53,C52,C51,C50), C25(C24,C23,C22,C21,C20),
 C10(C11,C12,C13,C8,C9)
;
_olex2_submission_special_instructions 'No special instructions were received'

loop_
_space_group_symop_operation_xyz
'x, y, z'
'-y, x-y, z'
'-x+y, -x, z'
'y, x, -z'
'x-y, -y, -z'
'-x, -x+y, -z'
'x+2/3, y+1/3, z+1/3'
'-y+2/3, x-y+1/3, z+1/3'
'-x+y+2/3, -x+1/3, z+1/3'
'y+2/3, x+1/3, -z+1/3'
'x-y+2/3, -y+1/3, -z+1/3'
'-x+2/3, -x+y+1/3, -z+1/3'
'x+1/3, y+2/3, z+2/3'
'-y+1/3, x-y+2/3, z+2/3'
'-x+y+1/3, -x+2/3, z+2/3'
'y+1/3, x+2/3, -z+2/3'
'x-y+1/3, -y+2/3, -z+2/3'
'-x+1/3, -x+y+2/3, -z+2/3'

loop_
_atom_site_label
_atom_site_type_symbol
_atom_site_fract_x
_atom_site_fract_y
_atom_site_fract_z
_atom_site_U_iso_or_equiv
_atom_site_adp_type
_atom_site_occupancy
_atom_site_site_symmetry_order
_atom_site_calc_flag
_atom_site_refinement_flags_posn
_atom_site_refinement_flags_adp
_atom_site_refinement_flags_occupancy
_atom_site_disorder_assembly
_atom_site_disorder_group
Zr1 Zr 0.58738(14) 0.51129(14) 0.37793(4) 0.1353(14) Uani 1 1 d . U . . .
Zr2 Zr 0.48830(13) 0.41245(15) 0.37773(5) 0.1378(15) Uani 1 1 d . U . . .
Zr4 Zr 0.30004(16) 0.60073(8) 0.56613(3) 0.1355(10) Uani 1 1 d . U . . .
Zr3 Zr 0.52104(15) 0.47801(15) 0.34488(3) 0.1373(10) Uani 1 1 d . U . . .
O13 O 0.5200(9) 0.4798(9) 0.36996(19) 0.138(4) Uani 1 1 d . U . . .
O17 O 0.3638(10) 0.6370(10) 0.57855(18) 0.139(5) Uani 1 1 d . U . . .
O14 O 0.5899(8) 0.5009(8) 0.3522(3) 0.131(6) Uani 1 1 d . U . . .
O16 O 0.4998(8) 0.4110(8) 0.3527(3) 0.137(6) Uani 1 1 d . U . . .
O15 O 0.5584(9) 0.4396(9) 0.38273(18) 0.134(4) Uani 1 1 d . U . . .
O12 O 0.4846(9) 0.4421(9) 0.3995(3) 0.163(8) Uani 1 1 d D U . . .
O10 O 0.3353(10) 0.5916(9) 0.5469(3) 0.160(8) Uani 1 1 d . U . . .
O11 O 0.5468(9) 0.5073(9) 0.4003(3) 0.157(7) Uani 1 1 d D U . . .
O4 O 0.5841(7) 0.5686(8) 0.3716(3) 0.142(6) Uani 1 1 d D U . . .
O3 O 0.5381(8) 0.5489(8) 0.3495(3) 0.136(6) Uani 1 1 d D U . . .
C62 C 0.6704(9) 0.5787(8) 0.3788(3) 0.155(8) Uani 1 1 d . U . . .
H62 H 0.6770 0.6048 0.3728 0.186 Uiso 1 1 calc R . . . .
C63 C 0.6732(8) 0.5410(11) 0.3731(2) 0.148(8) Uani 1 1 d G U . . .
H63 H 0.6820 0.5376 0.3627 0.177 Uiso 1 1 calc R . . . .
C64 C 0.6605(9) 0.5094(7) 0.3858(4) 0.151(8) Uani 1 1 d G U . . .
H64 H 0.6594 0.4811 0.3853 0.181 Uiso 1 1 calc R . . . .
C65 C 0.6499(8) 0.5275(9) 0.3992(2) 0.151(8) Uani 1 1 d G U . . .
H65 H 0.6404 0.5134 0.4094 0.181 Uiso 1 1 calc R . . . .
C61 C 0.6561(9) 0.5703(9) 0.3949(3) 0.150(8) Uani 1 1 d G U . . .
H61 H 0.6514 0.5899 0.4017 0.180 Uiso 1 1 calc R . . . .
C44 C 0.5113(17) 0.4807(18) 0.4059(4) 0.172(11) Uani 1 1 d D U . . .
C76 C 0.2965(8) 0.5395(8) 0.5853(3) 0.161(9) Uani 1 1 d . U . . .
H76 H 0.3218 0.5472 0.5919 0.193 Uiso 1 1 calc R . . . .
C77 C 0.2891(9) 0.5201(9) 0.5698(3) 0.167(9) Uani 1 1 d G U . . .
H77 H 0.3087 0.5126 0.5643 0.200 Uiso 1 1 calc R . . . .
C78 C 0.2474(9) 0.5140(7) 0.5640(2) 0.162(9) Uani 1 1 d G U . . .
H78 H 0.2342 0.5017 0.5540 0.194 Uiso 1 1 calc R . . . .
C79 C 0.2290(8) 0.5296(9) 0.5759(3) 0.154(9) Uani 1 1 d G U . . .
H79 H 0.2013 0.5296 0.5752 0.185 Uiso 1 1 calc R . . . .
C80 C 0.2593(9) 0.5454(7) 0.5891(2) 0.151(9) Uani 1 1 d G U . . .
H80 H 0.2554 0.5577 0.5987 0.182 Uiso 1 1 calc R . . . .
Cr2 Cr 0.4641(5) 0.5676(5) 0.47461(17) 0.445(11) Uani 1 1 d D U . . .
C42 C 0.4356(8) 0.4686(8) 0.4397(3) 0.35(2) Uani 1 1 d D U . . .
C43 C 0.4607(8) 0.5099(8) 0.4473(2) 0.37(2) Uani 1 1 d DG U . . .
C38 C 0.5024(8) 0.5418(8) 0.4412(3) 0.37(2) Uani 1 1 d DG U . . .
C39 C 0.5191(8) 0.5323(9) 0.4276(3) 0.28(2) Uani 1 1 d DG U . . .
H39 H 0.5477 0.5541 0.4234 0.335 Uiso 1 1 calc R . . . .
C40 C 0.4941(9) 0.4910(10) 0.4199(2) 0.222(13) Uani 1 1 d DG U . . .
C41 C 0.4523(10) 0.4591(8) 0.4260(3) 0.28(2) Uani 1 1 d G U . . .
H41 H 0.4352 0.4309 0.4208 0.330 Uiso 1 1 calc R . . . .
C69 C 0.4348(10) 0.3291(9) 0.3734(3) 0.161(9) Uani 1 1 d . U . . .
H69 H 0.4187 0.3195 0.3636 0.194 Uiso 1 1 calc R . . . .
C68 C 0.4775(10) 0.3333(9) 0.3766(3) 0.157(8) Uani 1 1 d G U . . .
H68 H 0.4949 0.3270 0.3693 0.188 Uiso 1 1 calc R . . . .
C67 C 0.4895(8) 0.3486(9) 0.3925(4) 0.164(9) Uani 1 1 d G U . . .
H67 H 0.5163 0.3543 0.3978 0.197 Uiso 1 1 calc R . . . .
C66 C 0.4542(12) 0.3538(9) 0.3992(3) 0.181(9) Uani 1 1 d G U . . .
H66 H 0.4533 0.3636 0.4097 0.217 Uiso 1 1 calc R . . . .
C70 C 0.4204(8) 0.3418(10) 0.3873(4) 0.175(9) Uani 1 1 d G U . . .
H70 H 0.3930 0.3422 0.3885 0.210 Uiso 1 1 calc R . . . .
C72 C 0.5583(8) 0.5124(8) 0.3174(3) 0.153(8) Uani 1 1 d . U . . .
H72 H 0.5851 0.5410 0.3172 0.183 Uiso 1 1 calc R . . . .
C71 C 0.5559(8) 0.4699(9) 0.3183(2) 0.158(8) Uani 1 1 d G U . . .
H71 H 0.5808 0.4650 0.3188 0.189 Uiso 1 1 calc R . . . .
C75 C 0.5097(9) 0.4359(7) 0.3184(3) 0.159(8) Uani 1 1 d G U . . .
H75 H 0.4982 0.4043 0.3189 0.191 Uiso 1 1 calc R . . . .
C74 C 0.4835(7) 0.4575(9) 0.3175(3) 0.171(9) Uani 1 1 d G U . . .
H74 H 0.4515 0.4428 0.3173 0.205 Uiso 1 1 calc R . . . .
C73 C 0.5135(9) 0.5048(8) 0.3169(2) 0.152(8) Uani 1 1 d G U . . .
H73 H 0.5051 0.5273 0.3163 0.183 Uiso 1 1 calc R . . . .
C55 C 0.4059(9) 0.5612(10) 0.5005(3) 0.34(2) Uani 1 1 d D U . . .
C54 C 0.3636(8) 0.5402(10) 0.5077(4) 0.356(19) Uani 1 1 d DG U . . .
C53 C 0.3558(9) 0.5595(12) 0.5210(4) 0.255(19) Uani 1 1 d G U . . .
H53 H 0.3270 0.5452 0.5259 0.306 Uiso 1 1 calc R . . . .
C52 C 0.3903(12) 0.5998(11) 0.5271(3) 0.210(12) Uani 1 1 d DG U . . .
C51 C 0.4326(11) 0.6208(10) 0.5200(4) 0.28(2) Uani 1 1 d G U . . .
H51 H 0.4561 0.6484 0.5242 0.333 Uiso 1 1 calc R . . . .
C50 C 0.4404(8) 0.6015(11) 0.5066(4) 0.34(2) Uani 1 1 d DG U . . .
C48 C 0.3720(15) 0.3881(11) 0.4364(6) 0.36(3) Uani 1 1 d D U . . .
H48A H 0.3656 0.3951 0.4257 0.540 Uiso 1 1 calc R . . . .
H48B H 0.3941 0.3780 0.4357 0.540 Uiso 1 1 calc R . . . .
H48C H 0.3441 0.3642 0.4412 0.540 Uiso 1 1 calc R . . . .
C45 C 0.3912(11) 0.4308(11) 0.4470(4) 0.36(2) Uani 1 1 d D U . . .
C46 C 0.3565(12) 0.4464(16) 0.4478(6) 0.37(2) Uani 1 1 d D U . . .
H46A H 0.3506 0.4534 0.4370 0.553 Uiso 1 1 calc R . . . .
H46B H 0.3283 0.4224 0.4524 0.553 Uiso 1 1 calc R . . . .
H46C H 0.3682 0.4735 0.4544 0.553 Uiso 1 1 calc R . . . .
C47 C 0.4010(17) 0.4197(15) 0.4635(4) 0.39(3) Uani 1 1 d D U . . .
H47A H 0.4233 0.4098 0.4628 0.581 Uiso 1 1 calc R . . . .
H47B H 0.4129 0.4466 0.4703 0.581 Uiso 1 1 calc R . . . .
H47C H 0.3731 0.3956 0.4682 0.581 Uiso 1 1 calc R . . . .
Cl2 Cl 0.6059(7) 0.3880(5) 0.39018(18) 0.287(7) Uani 1 1 d . U . . .
O8 O 0.4418(10) 0.5169(10) 0.4608(3) 0.44(2) Uani 1 1 d D U . . .
N4 N 0.5273(12) 0.6067(12) 0.4602(4) 0.50(3) Uani 1 1 d D U . . .
C37 C 0.5317(12) 0.5862(12) 0.4484(4) 0.47(3) Uani 1 1 d D U . . .
H37 H 0.5597 0.6031 0.4430 0.558 Uiso 1 1 calc R . . . .
C14 C 0.5630(12) 0.5800(10) 0.3609(4) 0.143(9) Uani 1 1 d D U . . .
C57 C 0.3380(11) 0.4892(11) 0.5039(4) 0.38(2) Uani 1 1 d D U . . .
C59 C 0.3676(18) 0.4687(16) 0.5081(6) 0.42(3) Uani 1 1 d D U . . .
H59A H 0.3750 0.4731 0.5195 0.628 Uiso 1 1 calc R . . . .
H59B H 0.3512 0.4364 0.5056 0.628 Uiso 1 1 calc R . . . .
H59C H 0.3955 0.4836 0.5018 0.628 Uiso 1 1 calc R . . . .
C58 C 0.2946(12) 0.4664(12) 0.5141(6) 0.37(3) Uani 1 1 d D U . . .
H58A H 0.2756 0.4794 0.5115 0.555 Uiso 1 1 calc R . . . .
H58B H 0.2780 0.4339 0.5120 0.555 Uiso 1 1 calc R . . . .
H58C H 0.3027 0.4715 0.5255 0.555 Uiso 1 1 calc R . . . .
C60 C 0.3256(12) 0.4832(16) 0.4861(4) 0.41(3) Uani 1 1 d D U . . .
H60A H 0.3067 0.4966 0.4837 0.621 Uiso 1 1 calc R . . . .
H60B H 0.3531 0.4981 0.4796 0.621 Uiso 1 1 calc R . . . .
H60C H 0.3089 0.4509 0.4835 0.621 Uiso 1 1 calc R . . . .
O7 O 0.4125(10) 0.5401(12) 0.4887(5) 0.42(2) Uani 1 1 d D U . . .
O9 O 0.4027(9) 0.6531(10) 0.5471(3) 0.155(9) Uani 1 1 d D U . . .
O18 O 0.3333 0.6667 0.5565(3) 0.142(8) Uani 1 3 d S TU P . .
C56 C 0.3758(14) 0.6154(13) 0.5414(4) 0.168(11) Uani 1 1 d D U . . .
C35 C 0.609(2) 0.7378(16) 0.4807(7) 0.54(3) Uani 1 1 d D U . . .
H35A H 0.6151 0.7683 0.4835 0.646 Uiso 1 1 calc R . . . .
H35B H 0.6338 0.7342 0.4855 0.646 Uiso 1 1 calc R . . . .
C34 C 0.611(2) 0.7347(15) 0.4628(7) 0.54(3) Uani 1 1 d D U . . .
H34A H 0.6424 0.7562 0.4591 0.653 Uiso 1 1 calc R . . . .
H34B H 0.5906 0.7432 0.4578 0.653 Uiso 1 1 calc R . . . .
C33 C 0.599(2) 0.6864(19) 0.4574(6) 0.53(3) Uani 1 1 d D U . . .
H33A H 0.5962 0.6842 0.4456 0.633 Uiso 1 1 calc R . . . .
H33B H 0.6224 0.6796 0.4607 0.633 Uiso 1 1 calc R . . . .
C31 C 0.5521(16) 0.6557(16) 0.4825(4) 0.48(2) Uani 1 1 d D U . . .
H31 H 0.5678 0.6421 0.4884 0.582 Uiso 1 1 calc R . . . .
C49 C 0.4869(17) 0.6382(15) 0.5002(6) 0.40(3) Uani 1 1 d D U . . .
H49 H 0.5042 0.6642 0.5065 0.483 Uiso 1 1 calc R . . . .
C32 C 0.5540(19) 0.6529(14) 0.4649(5) 0.50(3) Uani 1 1 d D U . . .
H32 H 0.5343 0.6653 0.4614 0.598 Uiso 1 1 calc R . . . .
C36 C 0.565(2) 0.7032(19) 0.4883(6) 0.50(3) Uani 1 1 d D U . . .
H36A H 0.5406 0.7099 0.4853 0.604 Uiso 1 1 calc R . . . .
H36B H 0.5676 0.7048 0.5001 0.604 Uiso 1 1 calc R . . . .
N3 N 0.5039(17) 0.6356(14) 0.4865(6) 0.46(3) Uani 1 1 d D U . . .
C25 C 0.5482(9) 0.8504(7) 0.3524(3) 0.501(19) Uani 1 1 d D U . . .
C24 C 0.5253(11) 0.8628(9) 0.3417(4) 0.479(19) Uani 1 1 d DG U . . .
C23 C 0.5277(12) 0.9044(10) 0.3432(4) 0.395(19) Uani 1 1 d DG U . . .
H23 H 0.5120 0.9129 0.3359 0.474 Uiso 1 1 calc R . . . .
C22 C 0.5530(12) 0.9335(8) 0.3555(4) 0.351(16) Uani 1 1 d DG U . . .
C21 C 0.5759(12) 0.9211(9) 0.3661(4) 0.41(2) Uani 1 1 d G U . . .
H21 H 0.5932 0.9410 0.3745 0.495 Uiso 1 1 calc R . . . .
C20 C 0.5735(10) 0.8795(9) 0.3646(3) 0.482(19) Uani 1 1 d DG U . . .
O5 O 0.5367(15) 0.9927(11) 0.3479(5) 0.255(14) Uani 1 1 d D U . . .
O6 O 0.5782(13) 1.0072(9) 0.3686(4) 0.250(13) Uani 1 1 d D U . . .
C10 C 0.5340(10) 0.6589(9) 0.3439(3) 0.361(16) Uani 1 1 d D U . . .
C11 C 0.5391(11) 0.6216(8) 0.3463(4) 0.282(16) Uani 1 1 d DG U . . .
H11 H 0.5248 0.5964 0.3393 0.338 Uiso 1 1 calc R . . . .
C12 C 0.5651(11) 0.6210(9) 0.3590(4) 0.217(12) Uani 1 1 d DG U . . .
C13 C 0.5860(10) 0.6578(10) 0.3692(3) 0.288(16) Uani 1 1 d G U . . .
H13 H 0.6038 0.6574 0.3778 0.346 Uiso 1 1 calc R . . . .
C8 C 0.5809(10) 0.6952(9) 0.3668(3) 0.380(17) Uani 1 1 d DG U . . .
C9 C 0.5549(10) 0.6957(8) 0.3541(3) 0.401(17) Uani 1 1 d DG U . . .
C28 C 0.546(2) 0.823(2) 0.3189(5) 0.54(3) Uani 1 1 d D U . . .
H28A H 0.5577 0.8105 0.3269 0.812 Uiso 1 1 calc R . . . .
H28B H 0.5326 0.8012 0.3101 0.812 Uiso 1 1 calc R . . . .
H28C H 0.5704 0.8514 0.3149 0.812 Uiso 1 1 calc R . . . .
C29 C 0.491(2) 0.850(2) 0.3134(6) 0.54(3) Uani 1 1 d D U . . .
H29A H 0.4680 0.8553 0.3179 0.808 Uiso 1 1 calc R . . . .
H29B H 0.5165 0.8783 0.3095 0.808 Uiso 1 1 calc R . . . .
H29C H 0.4787 0.8282 0.3047 0.808 Uiso 1 1 calc R . . . .
C27 C 0.5089(16) 0.8306(14) 0.3267(5) 0.50(2) Uani 1 1 d D U . . .
C30 C 0.4703(16) 0.7820(13) 0.3310(8) 0.55(3) Uani 1 1 d D U . . .
H30A H 0.4809 0.7693 0.3393 0.818 Uiso 1 1 calc R . . . .
H30B H 0.4440 0.7833 0.3349 0.818 Uiso 1 1 calc R . . . .
H30C H 0.4620 0.7628 0.3215 0.818 Uiso 1 1 calc R . . . .
C18 C 0.490(2) 0.6191(13) 0.3184(5) 0.37(2) Uani 1 1 d D U . . .
H18A H 0.5125 0.6110 0.3157 0.558 Uiso 1 1 calc R . . . .
H18B H 0.4660 0.5951 0.3249 0.558 Uiso 1 1 calc R . . . .
H18C H 0.4763 0.6228 0.3086 0.558 Uiso 1 1 calc R . . . .
C15 C 0.5125(14) 0.6654(13) 0.3282(4) 0.390(19) Uani 1 1 d D U . . .
C17 C 0.4753(17) 0.678(2) 0.3324(7) 0.43(3) Uani 1 1 d D U . . .
H17A H 0.4623 0.6815 0.3225 0.647 Uiso 1 1 calc R . . . .
H17B H 0.4515 0.6533 0.3387 0.647 Uiso 1 1 calc R . . . .
H17C H 0.4887 0.7058 0.3385 0.647 Uiso 1 1 calc R . . . .
C16 C 0.5502(19) 0.7033(15) 0.3175(5) 0.41(3) Uani 1 1 d D U . . .
H16A H 0.5732 0.6953 0.3150 0.608 Uiso 1 1 calc R . . . .
H16B H 0.5366 0.7061 0.3075 0.608 Uiso 1 1 calc R . . . .
H16C H 0.5641 0.7321 0.3232 0.608 Uiso 1 1 calc R . . . .
O1 O 0.5497(14) 0.7319(9) 0.3501(4) 0.505(18) Uani 1 1 d D U . . .
O2 O 0.5410(13) 0.8070(10) 0.3495(4) 0.559(19) Uani 1 1 d D U . . .
C7 C 0.6101(13) 0.7295(12) 0.3775(4) 0.47(2) Uani 1 1 d D U . . .
H7 H 0.6277 0.7250 0.3853 0.570 Uiso 1 1 calc DR . . . .
Cr1 Cr 0.5694(7) 0.7843(6) 0.3610(2) 0.550(11) Uani 1 1 d D U . . .
C19 C 0.6001(16) 0.8743(14) 0.3768(5) 0.54(2) Uani 1 1 d D U . . .
H19 H 0.6139 0.8959 0.3851 0.650 Uiso 1 1 calc R . . . .
C3 C 0.626(3) 0.853(2) 0.4066(7) 0.66(3) Uani 1 1 d D U . . .
H3A H 0.5957 0.8445 0.4107 0.788 Uiso 1 1 calc R . . . .
H3B H 0.6422 0.8853 0.4044 0.788 Uiso 1 1 calc R . . . .
C2 C 0.620(3) 0.828(2) 0.3912(6) 0.61(2) Uani 1 1 d D U . . .
H2 H 0.5899 0.8018 0.3941 0.728 Uiso 1 1 calc R . . . .
C1 C 0.6420(16) 0.8020(13) 0.3882(4) 0.61(2) Uani 1 1 d D U . . .
H1 H 0.6737 0.8207 0.3843 0.730 Uiso 1 1 calc R . . . .
C6 C 0.6380(14) 0.7734(13) 0.4041(4) 0.64(3) Uani 1 1 d D U . . .
H6A H 0.6084 0.7454 0.4038 0.766 Uiso 1 1 calc DR . . . .
H6B H 0.6614 0.7645 0.4034 0.766 Uiso 1 1 calc DR . . . .
N1 N 0.6107(13) 0.7694(12) 0.3758(4) 0.57(2) Uani 1 1 d D U . . .
C4 C 0.651(3) 0.843(2) 0.4196(6) 0.68(3) Uani 1 1 d D U . . .
H4A H 0.6839 0.8638 0.4180 0.821 Uiso 1 1 calc R . . . .
H4B H 0.6430 0.8507 0.4300 0.821 Uiso 1 1 calc R . . . .
C5 C 0.643(4) 0.796(3) 0.4204(5) 0.69(3) Uani 1 1 d D U . . .
H5A H 0.6149 0.7773 0.4266 0.823 Uiso 1 1 calc R . . . .
H5B H 0.6680 0.7962 0.4263 0.823 Uiso 1 1 calc R . . . .
N2 N 0.6043(17) 0.8380(12) 0.3759(5) 0.57(2) Uani 1 1 d D U . . .
Cl3 Cl 0.4982(5) 0.3333 0.3333 0.197(7) Uani 1 2 d S TU P . .
C26 C 0.555(3) 0.9766(16) 0.3558(9) 0.285(15) Uani 1 1 d D U . . .
O19 O 0.6667 0.3333 0.3333 0.64(14) Uani 1 6 d S TU P . .
Cl1 Cl 0.6667 0.570(4) 0.3333 0.35(4) Uani 0.37(4) 2 d S TU P A 1
Cl1A Cl 0.6667 0.508(2) 0.3333 0.33(3) Uani 0.63(4) 2 d S TU P A 2

loop_
_atom_site_aniso_label
_atom_site_aniso_U_11
_atom_site_aniso_U_22
_atom_site_aniso_U_33
_atom_site_aniso_U_23
_atom_site_aniso_U_13
_atom_site_aniso_U_12
Zr1 0.144(3) 0.136(3) 0.138(3) -0.005(2) 0.011(2) 0.079(3)
Zr2 0.122(3) 0.153(3) 0.146(3) 0.000(3) 0.013(3) 0.075(3)
Zr4 0.139(3) 0.143(2) 0.1200(17) -0.0127(14) -0.009(3) 0.067(3)
Zr3 0.139(3) 0.135(3) 0.152(2) 0.004(3) 0.005(3) 0.0784(17)
O13 0.132(10) 0.138(10) 0.152(8) -0.003(8) 0.009(8) 0.074(7)
O17 0.148(14) 0.139(14) 0.139(11) -0.014(11) -0.013(11) 0.079(9)
O14 0.129(11) 0.127(13) 0.141(9) 0.011(8) 0.014(8) 0.066(9)
O16 0.138(14) 0.131(11) 0.152(10) -0.012(8) 0.002(9) 0.075(10)
O15 0.135(10) 0.139(10) 0.133(9) 0.009(9) 0.007(9) 0.072(7)
O12 0.163(15) 0.166(13) 0.155(12) 0.000(9) 0.027(11) 0.079(10)
O10 0.170(15) 0.151(14) 0.151(13) -0.017(11) 0.012(11) 0.074(11)
O11 0.152(13) 0.166(14) 0.151(11) -0.020(10) 0.019(9) 0.076(10)
O4 0.132(13) 0.132(11) 0.170(13) -0.006(9) 0.002(10) 0.072(10)
O3 0.151(15) 0.129(11) 0.156(12) 0.004(9) -0.001(10) 0.091(11)
C62 0.136(14) 0.156(14) 0.164(15) 0.006(11) 0.000(11) 0.066(11)
C63 0.131(13) 0.155(16) 0.158(15) 0.007(12) -0.003(10) 0.072(12)
C64 0.126(14) 0.150(16) 0.170(15) 0.007(12) 0.001(11) 0.064(12)
C65 0.133(15) 0.148(16) 0.167(14) 0.004(11) -0.008(11) 0.066(12)
C61 0.140(15) 0.141(15) 0.160(14) 0.004(11) -0.001(11) 0.064(12)
C44 0.160(16) 0.174(16) 0.170(15) -0.023(12) 0.041(12) 0.076(13)
C76 0.153(17) 0.149(16) 0.178(16) 0.001(12) 0.006(13) 0.073(14)
C77 0.161(17) 0.147(16) 0.193(17) -0.004(12) 0.001(14) 0.077(14)
C78 0.152(17) 0.138(14) 0.187(16) -0.019(12) -0.002(13) 0.066(12)
C79 0.148(15) 0.133(17) 0.175(17) -0.001(13) 0.012(12) 0.065(13)
C80 0.149(17) 0.122(16) 0.174(14) -0.002(11) 0.009(12) 0.061(13)
Cr2 0.382(16) 0.447(17) 0.379(15) -0.176(13) 0.141(12) 0.112(14)
C42 0.31(3) 0.34(3) 0.29(2) -0.10(2) 0.13(2) 0.08(2)
C43 0.33(3) 0.36(3) 0.32(3) -0.13(2) 0.14(2) 0.09(2)
C38 0.34(3) 0.36(3) 0.32(3) -0.14(2) 0.14(2) 0.10(2)
C39 0.26(3) 0.28(2) 0.25(3) -0.08(2) 0.09(2) 0.10(2)
C40 0.22(2) 0.24(2) 0.195(17) -0.041(16) 0.059(16) 0.110(17)
C41 0.25(3) 0.28(3) 0.23(3) -0.06(2) 0.09(2) 0.09(2)
C69 0.151(16) 0.151(14) 0.173(16) 0.005(11) 0.022(12) 0.068(12)
C68 0.149(17) 0.140(14) 0.172(16) 0.015(11) 0.023(13) 0.065(12)
C67 0.162(17) 0.143(15) 0.178(16) 0.009(11) 0.012(12) 0.069(12)
C66 0.181(18) 0.160(16) 0.185(15) 0.011(11) 0.022(12) 0.073(13)
C70 0.156(15) 0.160(16) 0.189(17) 0.004(12) 0.028(12) 0.064(12)
C72 0.141(16) 0.162(16) 0.144(13) 0.003(11) 0.008(11) 0.068(13)
C71 0.155(17) 0.168(18) 0.144(13) -0.002(11) 0.001(11) 0.077(14)
C75 0.155(17) 0.162(16) 0.146(14) -0.001(11) 0.006(11) 0.069(13)
C74 0.161(17) 0.180(17) 0.155(15) 0.002(12) -0.006(11) 0.074(13)
C73 0.143(17) 0.166(17) 0.143(13) 0.007(11) -0.001(11) 0.074(14)
C55 0.30(2) 0.37(3) 0.28(2) -0.14(2) 0.09(2) 0.11(2)
C54 0.30(2) 0.37(3) 0.30(3) -0.16(2) 0.082(19) 0.09(2)
C53 0.23(2) 0.29(3) 0.21(2) -0.09(2) 0.044(19) 0.11(2)
C52 0.22(2) 0.25(2) 0.162(17) -0.051(17) 0.030(16) 0.120(17)
C51 0.24(2) 0.31(3) 0.23(3) -0.10(2) 0.072(19) 0.10(2)
C50 0.29(2) 0.37(3) 0.28(3) -0.14(2) 0.10(2) 0.11(2)
C48 0.33(4) 0.34(3) 0.29(4) -0.08(3) 0.11(3) 0.08(3)
C45 0.32(3) 0.35(3) 0.29(3) -0.09(2) 0.14(2) 0.08(2)
C46 0.32(4) 0.34(4) 0.32(4) -0.10(3) 0.13(3) 0.07(3)
C47 0.34(5) 0.36(4) 0.32(3) -0.09(3) 0.12(3) 0.07(4)
Cl2 0.35(2) 0.176(12) 0.336(15) -0.025(14) -0.149(18) 0.135(11)
O8 0.37(3) 0.43(3) 0.37(3) -0.18(2) 0.15(2) 0.08(2)
N4 0.41(3) 0.44(3) 0.44(3) -0.23(2) 0.19(3) 0.06(2)
C37 0.41(3) 0.41(3) 0.39(3) -0.19(3) 0.18(3) 0.07(3)
C14 0.157(19) 0.129(14) 0.170(16) -0.009(11) 0.010(14) 0.092(14)
C57 0.30(3) 0.38(3) 0.37(3) -0.17(2) 0.12(3) 0.10(2)
C59 0.33(4) 0.43(4) 0.41(5) -0.12(4) 0.15(3) 0.13(4)
C58 0.28(3) 0.36(4) 0.36(4) -0.17(3) 0.11(3) 0.08(3)
C60 0.33(5) 0.40(5) 0.37(3) -0.16(3) 0.11(3) 0.07(4)
O7 0.35(3) 0.41(3) 0.35(3) -0.18(2) 0.13(2) 0.08(2)
O9 0.158(17) 0.174(19) 0.118(15) -0.019(14) 0.032(13) 0.072(13)
O18 0.151(10) 0.151(10) 0.125(15) 0.000 0.000 0.076(5)
C56 0.173(18) 0.18(2) 0.144(17) -0.029(14) 0.018(14) 0.080(13)
C35 0.43(4) 0.47(4) 0.48(5) -0.22(3) 0.17(4) 0.05(3)
C34 0.45(5) 0.47(4) 0.48(5) -0.22(3) 0.18(4) 0.05(3)
C33 0.41(4) 0.47(4) 0.48(4) -0.21(3) 0.20(3) 0.05(3)
C31 0.37(3) 0.45(3) 0.45(3) -0.22(3) 0.18(2) 0.07(2)
C49 0.34(3) 0.41(3) 0.35(3) -0.15(3) 0.14(2) 0.11(3)
C32 0.40(3) 0.44(3) 0.45(3) -0.22(2) 0.18(3) 0.06(2)
C36 0.41(4) 0.44(3) 0.46(4) -0.22(3) 0.16(3) 0.06(3)
N3 0.37(3) 0.44(3) 0.39(3) -0.19(2) 0.17(2) 0.08(2)
C25 0.71(4) 0.25(2) 0.67(4) 0.01(2) 0.00(3) 0.33(3)
C24 0.68(4) 0.24(3) 0.63(4) 0.01(2) 0.02(3) 0.31(3)
C23 0.57(4) 0.19(2) 0.52(4) 0.03(2) 0.07(3) 0.27(3)
C22 0.50(4) 0.17(2) 0.47(3) 0.07(2) 0.12(3) 0.23(2)
C21 0.57(4) 0.22(3) 0.54(4) 0.07(2) 0.07(3) 0.27(3)
C20 0.69(4) 0.22(2) 0.65(4) 0.04(2) 0.02(3) 0.31(3)
O5 0.38(4) 0.13(2) 0.30(3) 0.056(19) 0.12(2) 0.17(2)
O6 0.39(4) 0.14(2) 0.33(3) 0.091(18) 0.11(2) 0.21(2)
C10 0.47(4) 0.23(2) 0.47(3) 0.009(19) -0.04(3) 0.24(2)
C11 0.37(4) 0.19(2) 0.35(3) -0.012(18) -0.05(3) 0.19(2)
C12 0.27(3) 0.145(15) 0.29(2) 0.001(14) 0.01(2) 0.144(17)
C13 0.37(4) 0.180(19) 0.37(3) -0.040(18) -0.02(3) 0.18(2)
C8 0.52(4) 0.20(2) 0.52(3) -0.036(19) -0.02(3) 0.26(2)
C9 0.53(4) 0.23(2) 0.54(3) -0.025(19) -0.05(3) 0.26(2)
C28 0.75(6) 0.35(6) 0.67(6) -0.05(5) -0.02(5) 0.38(5)
C29 0.76(7) 0.35(5) 0.66(5) 0.01(4) -0.01(5) 0.39(5)
C27 0.73(5) 0.27(3) 0.65(4) -0.01(3) -0.01(4) 0.36(3)
C30 0.76(6) 0.30(4) 0.67(6) 0.00(4) -0.04(5) 0.33(4)
C18 0.51(6) 0.21(3) 0.46(4) 0.04(3) -0.07(4) 0.23(4)
C15 0.51(4) 0.23(3) 0.49(3) 0.02(2) -0.07(3) 0.24(3)
C17 0.54(5) 0.29(5) 0.55(5) -0.01(4) -0.07(4) 0.27(4)
C16 0.54(5) 0.22(4) 0.49(4) -0.01(3) -0.06(4) 0.22(4)
O1 0.67(4) 0.26(2) 0.70(3) -0.01(2) -0.05(3) 0.32(2)
O2 0.78(4) 0.28(2) 0.75(4) -0.01(2) -0.04(3) 0.37(3)
C7 0.65(4) 0.23(2) 0.62(4) -0.07(2) -0.10(3) 0.28(3)
Cr1 0.77(3) 0.253(15) 0.75(3) -0.011(16) -0.05(2) 0.345(18)
C19 0.78(5) 0.25(3) 0.72(4) 0.00(3) -0.05(4) 0.34(3)
C3 0.90(6) 0.32(4) 0.79(4) -0.06(3) -0.11(4) 0.33(4)
C2 0.86(4) 0.26(3) 0.77(4) -0.04(3) -0.13(3) 0.34(3)
C1 0.85(4) 0.28(3) 0.77(4) -0.07(3) -0.16(3) 0.34(3)
C6 0.88(6) 0.32(4) 0.79(4) -0.03(3) -0.16(4) 0.36(4)
N1 0.79(4) 0.26(3) 0.76(4) -0.06(2) -0.12(3) 0.34(3)
C4 0.91(6) 0.35(4) 0.81(4) -0.04(3) -0.13(4) 0.33(4)
C5 0.92(6) 0.36(4) 0.80(4) -0.05(3) -0.15(4) 0.33(4)
N2 0.83(5) 0.24(2) 0.77(4) -0.03(2) -0.10(3) 0.36(3)
Cl3 0.201(12) 0.171(15) 0.208(17) -0.008(13) -0.004(6) 0.086(8)
C26 0.41(4) 0.16(2) 0.34(3) 0.07(2) 0.12(3) 0.19(2)
O19 0.44(11) 0.44(11) 1.0(5) 0.000 0.000 0.22(6)
Cl1 0.16(3) 0.57(8) 0.18(3) 0.035(14) 0.07(3) 0.081(17)
Cl1A 0.12(2) 0.56(8) 0.16(2) 0.039(9) 0.079(18) 0.059(10)

loop_
_atom_type_symbol
_atom_type_description
_atom_type_scat_dispersion_real
_atom_type_scat_dispersion_imag
_atom_type_scat_source
C C 0.0181 0.0091 'International Tables Vol C Tables 4.2.6.8 and 6.1.1.4'
H H 0.0000 0.0000 'International Tables Vol C Tables 4.2.6.8 and 6.1.1.4'
Cl Cl 0.3639 0.7018 'International Tables Vol C Tables 4.2.6.8 and 6.1.1.4'
Cr Cr -0.1635 2.4439 'International Tables Vol C Tables 4.2.6.8 and 6.1.1.4'
N N 0.0311 0.0180 'International Tables Vol C Tables 4.2.6.8 and 6.1.1.4'
O O 0.0492 0.0322 'International Tables Vol C Tables 4.2.6.8 and 6.1.1.4'
Zr Zr -0.1862 2.2449 'International Tables Vol C Tables 4.2.6.8 and 6.1.1.4'

loop_
_geom_angle_atom_site_label_1
_geom_angle_atom_site_label_2
_geom_angle_atom_site_label_3
_geom_angle
_geom_angle_site_symmetry_1
_geom_angle_site_symmetry_3
Zr2 Zr1 Zr3 59.57(14) . .
O13 Zr1 Zr2 36.4(6) . .
O13 Zr1 Zr3 36.2(5) . .
O13 Zr1 O14 74.2(8) . .
O13 Zr1 O15 73.5(8) . .
O13 Zr1 O11 75.7(8) . .
O13 Zr1 C62 152.6(8) . .
O13 Zr1 C63 151.5(6) . .
O13 Zr1 C64 151.8(7) . .
O13 Zr1 C65 153.1(7) . .
O13 Zr1 C61 153.6(7) . .
O14 Zr1 Zr2 86.2(6) . .
O14 Zr1 Zr3 38.6(6) . .
O14 Zr1 O11 149.7(9) . .
O14 Zr1 C62 93.2(9) . .
O14 Zr1 C63 77.5(8) . .
O14 Zr1 C64 97.3(9) . .
O14 Zr1 C65 127.5(9) . .
O14 Zr1 C61 124.4(9) . .
O15 Zr1 Zr2 37.8(6) . .
O15 Zr1 Zr3 85.5(5) . .
O15 Zr1 O14 91.8(7) . .
O15 Zr1 O11 82.0(8) . .
O15 Zr1 C62 132.1(8) . .
O15 Zr1 C63 104.9(9) . .
O15 Zr1 C64 80.1(8) . .
O15 Zr1 C65 88.6(8) . .
O15 Zr1 C61 119.7(8) . .
O11 Zr1 Zr2 70.8(7) . .
O11 Zr1 Zr3 111.2(7) . .
O11 Zr1 C62 112.9(10) . .
O11 Zr1 C63 132.7(8) . .
O11 Zr1 C64 110.6(10) . .
O11 Zr1 C65 82.2(9) . .
O11 Zr1 C61 83.5(9) . .
O4 Zr1 Zr2 116.1(6) . .
O4 Zr1 Zr3 76.5(6) . .
O4 Zr1 O13 80.8(9) . .
O4 Zr1 O14 85.8(9) . .
O4 Zr1 O15 153.8(9) . .
O4 Zr1 O11 87.0(9) . .
O4 Zr1 C62 74.0(8) . .
O4 Zr1 C63 100.0(10) . .
O4 Zr1 C64 126.0(8) . .
O4 Zr1 C65 113.3(9) . .
O4 Zr1 C61 82.2(9) . .
C62 Zr1 Zr2 169.8(6) . .
C62 Zr1 Zr3 124.5(6) . .
C62 Zr1 C64 52.0(3) . .
C62 Zr1 C65 52.0(3) . .
C62 Zr1 C61 31.4(3) . .
C63 Zr1 Zr2 139.2(7) . .
C63 Zr1 Zr3 115.9(5) . .
C63 Zr1 C62 31.5(3) . .
C63 Zr1 C64 31.5(3) . .
C63 Zr1 C65 52.0(3) . .
C63 Zr1 C61 52.0(3) . .
C64 Zr1 Zr2 117.9(5) . .
C64 Zr1 Zr3 133.0(6) . .
C64 Zr1 C65 31.4(3) . .
C64 Zr1 C61 52.0(3) . .
C65 Zr1 Zr2 121.2(5) . .
C65 Zr1 Zr3 164.4(7) . .
C61 Zr1 Zr2 146.7(7) . .
C61 Zr1 Zr3 153.1(7) . .
C61 Zr1 C65 31.4(3) . .
Zr3 Zr2 Zr1 60.37(14) . .
O13 Zr2 Zr1 36.5(6) . .
O13 Zr2 Zr3 36.8(5) . .
O13 Zr2 O16 73.8(8) . .
O13 Zr2 O15 74.5(8) . .
O13 Zr2 O12 82.1(8) . .
O13 Zr2 C69 151.4(8) . .
O13 Zr2 C68 151.2(7) . .
O13 Zr2 C67 151.3(8) . .
O13 Zr2 C66 151.5(7) . .
O13 Zr2 C70 151.6(8) . .
O13 Zr2 O6 75.8(11) . 3_565
O16 Zr2 Zr1 85.7(7) . .
O16 Zr2 Zr3 37.8(7) . .
O16 Zr2 C69 82.5(9) . .
O16 Zr2 C68 82.5(9) . .
O16 Zr2 C67 112.3(10) . .
O16 Zr2 C66 134.6(9) . .
O16 Zr2 C70 112.7(11) . .
O16 Zr2 O6 82.1(11) . 3_565
O15 Zr2 Zr1 38.7(6) . .
O15 Zr2 Zr3 86.8(5) . .
O15 Zr2 O16 91.4(8) . .
O15 Zr2 C69 122.8(9) . .
O15 Zr2 C68 90.3(9) . .
O15 Zr2 C67 77.3(8) . .
O15 Zr2 C66 100.3(10) . .
O15 Zr2 C70 130.9(9) . .
O15 Zr2 O6 150.2(12) . 3_565
O12 Zr2 Zr1 77.7(7) . .
O12 Zr2 Zr3 117.6(7) . .
O12 Zr2 O16 155.4(10) . .
O12 Zr2 O15 86.9(8) . .
O12 Zr2 C69 118.8(10) . .
O12 Zr2 C68 122.0(10) . .
O12 Zr2 C67 91.3(11) . .
O12 Zr2 C66 69.6(9) . .
O12 Zr2 C70 86.4(11) . .
O12 Zr2 O6 87.3(11) . 3_565
C69 Zr2 Zr1 157.8(8) . .
C69 Zr2 Zr3 116.4(6) . .
C69 Zr2 C68 32.5(3) . .
C69 Zr2 C67 54.0(4) . .
C68 Zr2 Zr1 127.1(7) . .
C68 Zr2 Zr3 120.0(6) . .
C67 Zr2 Zr1 114.8(6) . .
C67 Zr2 Zr3 146.3(8) . .
C67 Zr2 C68 32.5(3) . .
C66 Zr2 Zr1 129.0(8) . .
C66 Zr2 Zr3 170.4(7) . .
C66 Zr2 C69 54.3(4) . .
C66 Zr2 C68 54.1(4) . .
C66 Zr2 C67 32.7(3) . .
C70 Zr2 Zr1 160.9(9) . .
C70 Zr2 Zr3 138.1(8) . .
C70 Zr2 C69 32.8(3) . .
C70 Zr2 C68 54.1(4) . .
C70 Zr2 C67 54.3(4) . .
C70 Zr2 C66 32.9(3) . .
O6 Zr2 Zr1 111.7(10) 3_565 .
O6 Zr2 Zr3 70.3(9) 3_565 .
O6 Zr2 C69 85.3(12) 3_565 .
O6 Zr2 C68 117.3(12) 3_565 .
O6 Zr2 C67 132.0(11) 3_565 .
O6 Zr2 C66 104.9(13) 3_565 .
O6 Zr2 C70 77.8(11) 3_565 .
Zr4 Zr4 Zr4 60.000(1) 3_565 2_665
O17 Zr4 Zr4 38.2(6) 3_565 3_565
O17 Zr4 Zr4 85.7(5) . 3_565
O17 Zr4 Zr4 86.2(5) 3_565 2_665
O17 Zr4 Zr4 37.5(6) . 2_665
O17 Zr4 O17 92.0(8) 3_565 .
O17 Zr4 O10 153.3(10) 3_565 .
O17 Zr4 C76 78.0(8) . .
O17 Zr4 C76 107.4(8) 3_565 .
O17 Zr4 C77 132.2(8) 3_565 .
O17 Zr4 C77 96.9(8) . .
O17 Zr4 C78 115.9(8) 3_565 .
O17 Zr4 C78 127.8(8) . .
O17 Zr4 C79 126.5(9) . .
O17 Zr4 C79 84.9(8) 3_565 .
O17 Zr4 C80 94.8(9) . .
O17 Zr4 C80 79.9(8) 3_565 .
O17 Zr4 O9 81.3(8) 3_565 3_565
O17 Zr4 O9 151.0(10) . 3_565
O10 Zr4 Zr4 115.3(7) . 3_565
O10 Zr4 Zr4 77.7(8) . 2_665
O10 Zr4 O17 88.0(9) . .
O10 Zr4 C76 98.7(10) . .
O10 Zr4 C77 74.1(9) . .
O10 Zr4 C78 84.3(9) . .
O10 Zr4 C79 116.2(9) . .
O10 Zr4 C80 126.7(9) . .
O10 Zr4 O9 85.8(8) . 3_565
C76 Zr4 Zr4 115.1(5) . 2_665
C76 Zr4 Zr4 141.7(6) . 3_565
C76 Zr4 C77 31.7(3) . .
C76 Zr4 C78 52.6(3) . .
C77 Zr4 Zr4 170.4(5) . 3_565
C77 Zr4 Zr4 126.5(6) . 2_665
C78 Zr4 Zr4 156.4(7) . 2_665
C78 Zr4 Zr4 143.1(7) . 3_565
C78 Zr4 C77 31.7(2) . .
C79 Zr4 Zr4 118.6(6) . 3_565
C79 Zr4 Zr4 161.3(6) . 2_665
C79 Zr4 C76 52.9(3) . .
C79 Zr4 C77 52.7(3) . .
C79 Zr4 C78 31.9(3) . .
C80 Zr4 Zr4 118.0(5) . 3_565
C80 Zr4 Zr4 129.8(5) . 2_665
C80 Zr4 C76 31.9(2) . .
C80 Zr4 C77 52.7(3) . .
C80 Zr4 C78 52.9(3) . .
C80 Zr4 C79 32.1(3) . .
O9 Zr4 Zr4 71.6(7) 3_565 3_565
O9 Zr4 Zr4 113.6(7) 3_565 2_665
O9 Zr4 C76 130.9(9) 3_565 .
O9 Zr4 C77 108.5(9) 3_565 .
O9 Zr4 C78 79.7(9) 3_565 .
O9 Zr4 C79 81.2(9) 3_565 .
O9 Zr4 C80 111.6(10) 3_565 .
O18 Zr4 Zr4 36.8(3) . 2_665
O18 Zr4 Zr4 36.8(4) . 3_565
O18 Zr4 O17 73.7(8) . .
O18 Zr4 O17 74.5(7) . 3_565
O18 Zr4 O10 79.9(9) . .
O18 Zr4 C76 151.8(7) . .
O18 Zr4 C77 152.7(6) . .
O18 Zr4 C78 152.9(8) . .
O18 Zr4 C79 152.0(6) . .
O18 Zr4 C80 151.4(7) . .
O18 Zr4 O9 77.3(8) . 3_565
Zr2 Zr3 Zr1 60.06(7) . .
O13 Zr3 Zr1 36.2(7) . .
O13 Zr3 Zr2 36.7(7) . .
O13 Zr3 O14 74.8(10) . .
O13 Zr3 O16 73.9(10) . .
O13 Zr3 O3 78.0(9) . .
O13 Zr3 C72 151.6(10) . .
O13 Zr3 C71 150.7(7) . .
O13 Zr3 C75 151.7(8) . .
O13 Zr3 C74 153.3(9) . .
O13 Zr3 C73 153.2(6) . .
O14 Zr3 Zr1 39.1(6) . .
O14 Zr3 Zr2 87.1(6) . .
O14 Zr3 O3 84.9(9) . .
O14 Zr3 C72 83.6(8) . .
O14 Zr3 C71 78.9(8) . .
O14 Zr3 C75 106.3(9) . .
O14 Zr3 C74 131.4(8) . .
O14 Zr3 C73 114.4(8) . .
O16 Zr3 Zr1 85.5(7) . .
O16 Zr3 Zr2 38.0(6) . .
O16 Zr3 O14 91.5(6) . .
O16 Zr3 O3 151.7(9) . .
O16 Zr3 C72 125.7(9) . .
O16 Zr3 C71 94.3(9) . .
O16 Zr3 C75 77.8(8) . .
O16 Zr3 C74 97.2(9) . .
O16 Zr3 C73 128.4(9) . .
O3 Zr3 Zr1 74.0(6) . .
O3 Zr3 Zr2 113.6(6) . .
O3 Zr3 C72 81.9(8) . .
O3 Zr3 C71 112.4(9) . .
O3 Zr3 C75 130.2(8) . .
O3 Zr3 C74 106.2(8) . .
O3 Zr3 C73 77.9(8) . .
C72 Zr3 Zr1 118.3(6) . .
C72 Zr3 Zr2 161.1(6) . .
C71 Zr3 Zr1 117.9(5) . .
C71 Zr3 Zr2 130.1(5) . .
C71 Zr3 C72 31.6(2) . .
C75 Zr3 Zr1 141.4(6) . .
C75 Zr3 Zr2 115.2(5) . .
C75 Zr3 C72 52.7(3) . .
C75 Zr3 C71 31.8(2) . .
C75 Zr3 C73 53.0(3) . .
C74 Zr3 Zr1 170.4(5) . .
C74 Zr3 Zr2 126.7(6) . .
C74 Zr3 C72 52.9(2) . .
C74 Zr3 C71 52.9(3) . .
C74 Zr3 C75 32.2(3) . .
C74 Zr3 C73 32.1(2) . .
C73 Zr3 Zr1 142.3(7) . .
C73 Zr3 Zr2 157.1(7) . .
C73 Zr3 C72 31.8(2) . .
C73 Zr3 C71 52.6(3) . .
O5 Zr3 Zr1 116.6(11) 3_565 .
O5 Zr3 Zr2 77.1(12) 3_565 .
O5 Zr3 O13 81.5(12) 3_565 .
O5 Zr3 O14 155.6(12) 3_565 .
O5 Zr3 O16 87.3(14) 3_565 .
O5 Zr3 O3 84.7(11) 3_565 .
O5 Zr3 C72 116.5(13) 3_565 .
O5 Zr3 C71 125.5(12) 3_565 .
O5 Zr3 C75 97.3(12) 3_565 .
O5 Zr3 C74 72.8(12) 3_565 .
O5 Zr3 C73 84.8(13) 3_565 .
Zr2 O13 Zr1 107.2(7) . .
Zr2 O13 Zr3 106.5(10) . .
Zr3 O13 Zr1 107.6(10) . .
Zr4 O17 Zr4 104.3(7) 2_665 .
Zr3 O14 Zr1 102.3(9) . .
Zr3 O16 Zr2 104.1(10) . .
Zr2 O15 Zr1 103.5(6) . .
C44 O12 Zr2 132(2) . .
C56 O10 Zr4 133(2) . .
C44 O11 Zr1 136(3) . .
C14 O4 Zr1 138(2) . .
C14 O3 Zr3 134.1(18) . .
C63 C62 Zr1 74.2(10) . .
C63 C62 C61 108.0 . .
C61 C62 Zr1 74.5(9) . .
C62 C63 Zr1 74.3(10) . .
C62 C63 C64 108.0 . .
C64 C63 Zr1 74.5(9) . .
C63 C64 Zr1 74.0(9) . .
C63 C64 C65 108.0 . .
C65 C64 Zr1 74.5(9) . .
C64 C65 Zr1 74.1(9) . .
C61 C65 Zr1 74.2(10) . .
C61 C65 C64 108.0 . .
C62 C61 Zr1 74.0(9) . .
C65 C61 Zr1 74.4(9) . .
C65 C61 C62 108.0 . .
O12 C44 C40 115(4) . .
O11 C44 O12 123(3) . .
O11 C44 C40 122(4) . .
C77 C76 Zr4 74.8(8) . .
C80 C76 Zr4 73.0(11) . .
C80 C76 C77 108.0 . .
C76 C77 Zr4 73.5(8) . .
C78 C77 Zr4 73.6(11) . .
C78 C77 C76 108.0 . .
C77 C78 Zr4 74.8(11) . .
C79 C78 Zr4 73.0(10) . .
C79 C78 C77 108.0 . .
C78 C79 Zr4 75.1(9) . .
C78 C79 C80 108.0 . .
C80 C79 Zr4 73.9(9) . .
C76 C80 Zr4 75.1(11) . .
C76 C80 C79 108.0 . .
C79 C80 Zr4 74.0(10) . .
O8 Cr2 N4 92.4(12) . .
O8 Cr2 O7 94.3(12) . .
O8 Cr2 N3 166.0(13) . .
N4 Cr2 N3 73.7(13) . .
O7 Cr2 N4 173.3(13) . .
O7 Cr2 N3 99.6(12) . .
C43 C42 C41 120.0 . .
C43 C42 C45 121.1(18) . .
C41 C42 C45 118.7(18) . .
C42 C43 C38 120.0 . .
O8 C43 C42 116.7(15) . .
O8 C43 C38 123.3(15) . .
C43 C38 C37 124.5(17) . .
C39 C38 C43 120.0 . .
C39 C38 C37 115.5(17) . .
C38 C39 C40 120.0 . .
C39 C40 C44 120(3) . .
C41 C40 C44 120(3) . .
C41 C40 C39 120.0 . .
C40 C41 C42 120.0 . .
C68 C69 Zr2 74.4(10) . .
C68 C69 C70 108.0 . .
C70 C69 Zr2 72.7(10) . .
C69 C68 Zr2 73.1(10) . .
C69 C68 C67 108.0 . .
C67 C68 Zr2 73.2(10) . .
C68 C67 Zr2 74.3(10) . .
C66 C67 Zr2 72.7(10) . .
C66 C67 C68 108.0 . .
C67 C66 Zr2 74.6(10) . .
C70 C66 Zr2 73.5(10) . .
C70 C66 C67 108.0 . .
C69 C70 Zr2 74.5(10) . .
C66 C70 Zr2 73.6(10) . .
C66 C70 C69 108.0 . .
C71 C72 Zr3 74.1(8) . .
C73 C72 Zr3 72.8(8) . .
C73 C72 C71 108.0 . .
C72 C71 Zr3 74.3(9) . .
C75 C71 Zr3 72.7(11) . .
C75 C71 C72 108.0 . .
C71 C75 Zr3 75.4(10) . .
C74 C75 Zr3 73.2(7) . .
C74 C75 C71 108.0 . .
C75 C74 Zr3 74.6(7) . .
C73 C74 Zr3 74.9(10) . .
C73 C74 C75 108.0 . .
C72 C73 Zr3 75.4(9) . .
C72 C73 C74 108.0 . .
C74 C73 Zr3 73.0(10) . .
C54 C55 C50 120.0 . .
O7 C55 C54 117.7(16) . .
O7 C55 C50 122.2(16) . .
C55 C54 C57 110.5(18) . .
C53 C54 C55 120.0 . .
C53 C54 C57 124.7(18) . .
C54 C53 C52 120.0 . .
C53 C52 C56 113(3) . .
C51 C52 C53 120.0 . .
C51 C52 C56 127(3) . .
C52 C51 C50 120.0 . .
C55 C50 C49 134(2) . .
C51 C50 C55 120.0 . .
C51 C50 C49 105(2) . .
C48 C45 C42 110(2) . .
C46 C45 C42 110(2) . .
C46 C45 C48 108.6(19) . .
C47 C45 C42 109(2) . .
C47 C45 C48 109.1(19) . .
C47 C45 C46 110.8(19) . .
C43 O8 Cr2 130.4(18) . .
C37 N4 Cr2 116(2) . .
C37 N4 C32 130(3) . .
C32 N4 Cr2 114(2) . .
N4 C37 C38 133(3) . .
O4 C14 O3 117(2) . .
O4 C14 C12 128(3) . .
O3 C14 C12 114(3) . .
C54 C57 C58 108.2(19) . .
C59 C57 C54 109.7(19) . .
C59 C57 C58 109(2) . .
C59 C57 C60 111(2) . .
C60 C57 C54 108(2) . .
C60 C57 C58 109.9(19) . .
C55 O7 Cr2 124.1(19) . .
C56 O9 Zr4 136(2) . 2_665
Zr4 O18 Zr4 106.3(7) 3_565 .
Zr4 O18 Zr4 106.3(7) 3_565 2_665
Zr4 O18 Zr4 106.3(7) . 2_665
O10 C56 C52 120(3) . .
O9 C56 O10 122(3) . .
O9 C56 C52 118(3) . .
C34 C35 C36 115(3) . .
C35 C34 C33 112(3) . .
C32 C33 C34 109(3) . .
C32 C31 C36 113(3) . .
N3 C31 C32 106(3) . .
N3 C31 C36 95(4) . .
N3 C49 C50 124(3) . .
N4 C32 C33 125(3) . .
N4 C32 C31 109(3) . .
C31 C32 C33 115(3) . .
C35 C36 C31 109(2) . .
C31 N3 Cr2 110(3) . .
C49 N3 Cr2 113(2) . .
C49 N3 C31 127(5) . .
C24 C25 C20 120.0 . .
C24 C25 O2 112.8(14) . .
C20 C25 O2 127.2(14) . .
C25 C24 C27 110.8(15) . .
C23 C24 C25 120.0 . .
C23 C24 C27 127.5(15) . .
C24 C23 C22 120.0 . .
C23 C22 C26 116(4) . .
C21 C22 C23 120.0 . .
C21 C22 C26 124(4) . .
C22 C21 C20 120.0 . .
C25 C20 C19 129.9(17) . .
C21 C20 C25 120.0 . .
C21 C20 C19 110.1(17) . .
C26 O5 Zr3 148(5) . 2_665
C26 O6 Zr2 136(3) . 2_665
C11 C10 C9 120.0 . .
C11 C10 C15 122.2(16) . .
C9 C10 C15 116.9(16) . .
C10 C11 C12 120.0 . .
C14 C12 C11 113(2) . .
C14 C12 C13 126(2) . .
C13 C12 C11 120.0 . .
C8 C13 C12 120.0 . .
C13 C8 C7 108(2) . .
C9 C8 C13 120.0 . .
C9 C8 C7 131(2) . .
C8 C9 C10 120.0 . .
O1 C9 C10 115.1(15) . .
O1 C9 C8 124.8(15) . .
C28 C27 C24 115(2) . .
C28 C27 C30 104(2) . .
C29 C27 C24 110(2) . .
C29 C27 C28 107(2) . .
C29 C27 C30 109(2) . .
C30 C27 C24 112(2) . .
C10 C15 C18 109(2) . .
C10 C15 C16 110(2) . .
C17 C15 C10 111(2) . .
C17 C15 C18 109(2) . .
C17 C15 C16 110(2) . .
C16 C15 C18 108(2) . .
C9 O1 Cr1 128(2) . .
C25 O2 Cr1 121(2) . .
N1 C7 C8 114(3) . .
O1 Cr1 N1 91.2(16) . .
O1 Cr1 N2 163.5(18) . .
O2 Cr1 O1 98.1(15) . .
O2 Cr1 N1 169.9(17) . .
O2 Cr1 N2 97.9(16) . .
N2 Cr1 N1 72.6(13) . .
N2 C19 C20 117(2) . .
C2 C3 C4 116.0(19) . .
C3 C2 N2 126(3) . .
C1 C2 C3 121(2) . .
C1 C2 N2 110(3) . .
C2 C1 C6 109(2) . .
C2 C1 N1 100(3) . .
N1 C1 C6 108(2) . .
C5 C6 C1 118.3(19) . .
C7 N1 Cr1 129(2) . .
C7 N1 C1 108(2) . .
C1 N1 Cr1 123(2) . .
C5 C4 C3 116(3) . .
C4 C5 C6 114(3) . .
C19 N2 Cr1 126(2) . .
C19 N2 C2 112(2) . .
C2 N2 Cr1 116(3) . .
O5 C26 C22 134(7) . .
O5 C26 O6 108(3) . .
O6 C26 C22 118(5) . .

loop_
_geom_bond_atom_site_label_1
_geom_bond_atom_site_label_2
_geom_bond_distance
_geom_bond_site_symmetry_2
Zr1 Zr2 3.387(4) .
Zr1 Zr3 3.398(5) .
Zr1 O13 2.11(3) .
Zr1 O14 2.20(2) .
Zr1 O15 2.18(3) .
Zr1 O11 2.29(2) .
Zr1 O4 2.09(2) .
Zr1 C62 2.62(3) .
Zr1 C63 2.62(2) .
Zr1 C64 2.62(2) .
Zr1 C65 2.63(2) .
Zr1 C61 2.62(3) .
Zr2 Zr3 3.370(5) .
Zr2 O13 2.10(3) .
Zr2 O16 2.14(2) .
Zr2 O15 2.14(3) .
Zr2 O12 2.12(2) .
Zr2 C69 2.53(3) .
Zr2 C68 2.54(3) .
Zr2 C67 2.53(3) .
Zr2 C66 2.51(3) .
Zr2 C70 2.51(3) .
Zr2 O6 2.34(2) 3_565
Zr4 Zr4 3.385(4) 2_665
Zr4 Zr4 3.385(4) 3_565
Zr4 O17 2.12(3) 3_565
Zr4 O17 2.16(3) .
Zr4 O10 2.13(3) .
Zr4 C76 2.59(2) .
Zr4 C77 2.61(3) .
Zr4 C78 2.60(2) .
Zr4 C79 2.57(3) .
Zr4 C80 2.57(2) .
Zr4 O9 2.29(3) 3_565
Zr4 O18 2.114(10) .
Zr3 O13 2.104(16) .
Zr3 O14 2.17(2) .
Zr3 O16 2.13(2) .
Zr3 O3 2.23(2) .
Zr3 C72 2.61(2) .
Zr3 C71 2.61(2) .
Zr3 C75 2.57(2) .
Zr3 C74 2.55(2) .
Zr3 C73 2.577(19) .
Zr3 O5 2.04(3) 3_565
O17 Zr4 2.12(3) 2_665
O12 C44 1.29(5) .
O10 C56 1.29(4) .
O11 C44 1.19(5) .
O4 C14 1.33(2) .
O3 C14 1.36(2) .
C62 C63 1.4200 .
C62 C61 1.4200 .
C63 C64 1.4200 .
C64 C65 1.4200 .
C65 C61 1.4200 .
C44 C40 1.44(2) .
C76 C77 1.4200 .
C76 C80 1.4200 .
C77 C78 1.4200 .
C78 C79 1.4200 .
C79 C80 1.4200 .
Cr2 O8 1.90(2) .
Cr2 N4 2.24(3) .
Cr2 O7 1.93(2) .
Cr2 N3 2.26(3) .
C42 C43 1.3900 .
C42 C41 1.3900 .
C42 C45 1.55(3) .
C43 C38 1.3900 .
C43 O8 1.381(17) .
C38 C39 1.3900 .
C38 C37 1.47(2) .
C39 C40 1.3900 .
C40 C41 1.3900 .
C69 C68 1.4200 .
C69 C70 1.4200 .
C68 C67 1.4200 .
C67 C66 1.4200 .
C66 C70 1.4200 .
C72 C71 1.4200 .
C72 C73 1.4200 .
C71 C75 1.4200 .
C75 C74 1.4200 .
C74 C73 1.4200 .
C55 C54 1.3900 .
C55 C50 1.3900 .
C55 O7 1.311(17) .
C54 C53 1.3900 .
C54 C57 1.54(2) .
C53 C52 1.3900 .
C52 C51 1.3900 .
C52 C56 1.49(2) .
C51 C50 1.3900 .
C50 C49 1.55(3) .
C48 C45 1.54(3) .
C45 C46 1.53(3) .
C45 C47 1.52(3) .
N4 C37 1.26(2) .
N4 C32 1.43(3) .
C14 C12 1.38(2) .
C57 C59 1.53(2) .
C57 C58 1.55(3) .
C57 C60 1.54(3) .
O9 Zr4 2.29(3) 2_665
O9 C56 1.25(3) .
O18 Zr4 2.114(10) 3_565
O18 Zr4 2.114(10) 2_665
C35 C34 1.51(2) .
C35 C36 1.53(2) .
C34 C33 1.55(3) .
C33 C32 1.52(3) .
C31 C32 1.49(3) .
C31 C36 1.54(3) .
C31 N3 1.47(3) .
C49 N3 1.31(3) .
C25 C24 1.3900 .
C25 C20 1.3900 .
C25 O2 1.398(18) .
C24 C23 1.3900 .
C24 C27 1.58(2) .
C23 C22 1.3900 .
C22 C21 1.3900 .
C22 C26 1.45(3) .
C21 C20 1.3900 .
C20 C19 1.436(11) .
O5 Zr3 2.04(3) 2_665
O5 C26 1.21(7) .
O6 Zr2 2.34(2) 2_665
O6 C26 1.44(8) .
C10 C11 1.3900 .
C10 C9 1.3900 .
C10 C15 1.58(2) .
C11 C12 1.3900 .
C12 C13 1.3900 .
C13 C8 1.3900 .
C8 C9 1.3900 .
C8 C7 1.420(10) .
C9 O1 1.378(18) .
C28 C27 1.56(3) .
C29 C27 1.56(3) .
C27 C30 1.56(3) .
C18 C15 1.60(3) .
C15 C17 1.57(3) .
C15 C16 1.58(3) .
O1 Cr1 1.81(2) .
O2 Cr1 1.80(2) .
C7 N1 1.36(3) .
Cr1 N1 2.12(3) .
Cr1 N2 2.04(3) .
C19 N2 1.32(3) .
C3 C2 1.49(2) .
C3 C4 1.52(3) .
C2 C1 1.46(3) .
C2 N2 1.49(3) .
C1 C6 1.61(3) .
C1 N1 1.51(3) .
C6 C5 1.54(3) .
C4 C5 1.50(3) .
